data_7122381
loop_
_publ_author_name
'Zhang, Qing-Qing'
'Liu, Xiao-Fei'
'Ma, Lin'
'Wei, Yong-Sheng'
'Wang, Zhao-Yang'
'Xu, Hong'
'Zang, Shuang-Quan'

_publ_section_title
;
 Remoulding a MOF's pores by auxiliary ligand introduction for stability
 improvement and highly selective CO<sub>2</sub>-capture.
;
_journal_issue 85
_journal_name_full 'Chemical communications (Cambridge, England)'
_journal_page_first 12029
_journal_page_last 12032
_journal_paper_doi 10.1039/c8cc06593d
_journal_volume 54
_journal_year 2018
_chemical_formula_moiety '0.5(C100.02 H56 Co6 N8 O26)'
_chemical_formula_sum 'C50.01 H28 Co3 N4 O13'
_chemical_formula_weight 1069.67
_chemical_name_systematic Co-pydc-TPB-activated
_space_group_crystal_system hexagonal
_space_group_IT_number 190
_space_group_name_Hall 'P -6c -2c'
_space_group_name_H-M_alt 'P -6 2 c'
_symmetry_space_group_name_Hall 'P -6c -2c'
_symmetry_space_group_name_H-M 'P -6 2 c'
_atom_sites_solution_hydrogens geom
_atom_sites_solution_primary dual
_audit_creation_date 2018-06-25
_audit_creation_method
;
Olex2 1.2-beta
(compiled 2016.07.08 svn.r3312 for OlexSys, GUI svn.r5203)
;
_audit_update_record
;
2018-06-25 deposited with the CCDC.
2018-09-27 downloaded from the CCDC.
;
_cell_angle_alpha 90
_cell_angle_beta 90
_cell_angle_gamma 120
_cell_formula_units_Z 2
_cell_length_a 14.3406(2)
_cell_length_b 14.3406(2)
_cell_length_c 14.1626(4)
_cell_measurement_reflns_used 4500
_cell_measurement_temperature 150.00(10)
_cell_measurement_theta_max 73.3780
_cell_measurement_theta_min 3.5380
_cell_volume 2522.37(9)
_computing_cell_refinement 'CrysAlisPro 1.171.39.7b (Rigaku OD, 2015)'
_computing_data_collection 'CrysAlisPro 1.171.39.7b (Rigaku OD, 2015)'
_computing_data_reduction 'CrysAlisPro 1.171.39.7b (Rigaku OD, 2015)'
_computing_molecular_graphics 'Olex2 (Dolomanov et al., 2009)'
_computing_publication_material 'Olex2 (Dolomanov et al., 2009)'
_computing_structure_refinement 'ShelXL (Sheldrick, 2015)'
_computing_structure_solution 'ShelXT (Sheldrick, 2015)'
_diffrn_ambient_environment N~2~
_diffrn_ambient_temperature 150.00(10)
_diffrn_detector 'CCD plate'
_diffrn_measured_fraction_theta_full 0.970
_diffrn_measured_fraction_theta_max 1.000
_diffrn_measurement_details
;
List of Runs (angles in degrees, time in seconds):

  # Type    Start    End  Width  t~exp~   \w     \q     \k     \f   Frames
#--------------------------------------------------------------------------
  1  \w    -12.00  51.00   0.50    0.50    --    0.00  77.00-150.00  126
  2  \w    -15.00  12.00   0.50    0.50    --    0.00  38.00  30.00   54
  3  \w     56.00  84.00   0.50    0.50    --    0.00  77.00-150.00   56
  4  \w     24.00 119.00   0.50    4.00    --   95.20 -61.00-120.00  190
  5  \w     12.00 107.00   0.50    4.00    --   95.20 -45.00 -30.00  190
  6  \w      9.00  98.00   0.50    4.00    --   95.20 -61.00 -30.00  178
  7  \w     40.00 117.00   0.50    4.00    --   95.20 -82.00-120.00  154
;
_diffrn_measurement_device 'four-circle diffractometer'
_diffrn_measurement_device_type 'XtaLAB Pro: Kappa single'
_diffrn_measurement_method '\w scans'
_diffrn_orient_matrix_type 'CrysAlisPro convention (1999,Acta A55,543-557)'
_diffrn_orient_matrix_UB_11 -0.0070226000
_diffrn_orient_matrix_UB_12 -0.0212469000
_diffrn_orient_matrix_UB_13 0.1071371000
_diffrn_orient_matrix_UB_21 -0.0581741000
_diffrn_orient_matrix_UB_22 -0.1220951000
_diffrn_orient_matrix_UB_23 -0.0187498000
_diffrn_orient_matrix_UB_31 0.1093347000
_diffrn_orient_matrix_UB_32 0.0039912000
_diffrn_orient_matrix_UB_33 -0.0031314000
_diffrn_radiation_monochromator graphite
_diffrn_radiation_probe x-ray
_diffrn_radiation_type CuK\a
_diffrn_radiation_wavelength 1.54184
_diffrn_reflns_av_R_equivalents 0.0632
_diffrn_reflns_av_unetI/netI 0.0406
_diffrn_reflns_Laue_measured_fraction_full 0.970
_diffrn_reflns_Laue_measured_fraction_max 1.000
_diffrn_reflns_limit_h_max 16
_diffrn_reflns_limit_h_min -9
_diffrn_reflns_limit_k_max 14
_diffrn_reflns_limit_k_min -17
_diffrn_reflns_limit_l_max 17
_diffrn_reflns_limit_l_min -11
_diffrn_reflns_number 9154
_diffrn_reflns_point_group_measured_fraction_full 0.953
_diffrn_reflns_point_group_measured_fraction_max 0.983
_diffrn_reflns_theta_full 67.684
_diffrn_reflns_theta_max 66.490
_diffrn_reflns_theta_min 3.559
_diffrn_source 'fine-focus sealed X-ray tube'
_diffrn_source_type 'Enhance (Cu) X-ray Source'
_exptl_absorpt_coefficient_mu 8.195
_exptl_absorpt_correction_T_max 1.00000
_exptl_absorpt_correction_T_min 0.63846
_exptl_absorpt_correction_type multi-scan
_exptl_absorpt_process_details
;
CrysAlisPro 1.171.39.7b (Rigaku Oxford Diffraction, 2015)
Empirical absorption correction using spherical harmonics,
 implemented in SCALE3 ABSPACK scaling algorithm.
;
_exptl_crystal_colour red
_exptl_crystal_colour_primary red
_exptl_crystal_density_diffrn 1.408
_exptl_crystal_description block
_exptl_crystal_F_000 1082
_exptl_crystal_size_max 0.1
_exptl_crystal_size_mid 0.1
_exptl_crystal_size_min 0.1
_refine_diff_density_max 0.547
_refine_diff_density_min -0.394
_refine_diff_density_rms 0.094
_refine_ls_abs_structure_details
;
 Flack x determined using 562 quotients [(I+)-(I-)]/[(I+)+(I-)]
 (Parsons and Flack (2004), Acta Cryst. A60, s61).
;
_refine_ls_abs_structure_Flack 0.008(9)
_refine_ls_extinction_method none
_refine_ls_goodness_of_fit_ref 1.090
_refine_ls_hydrogen_treatment constr
_refine_ls_matrix_type full
_refine_ls_number_parameters 137
_refine_ls_number_reflns 1526
_refine_ls_number_restraints 20
_refine_ls_restrained_S_all 1.098
_refine_ls_R_factor_all 0.0633
_refine_ls_R_factor_gt 0.0595
_refine_ls_shift/su_max 0.000
_refine_ls_shift/su_mean 0.000
_refine_ls_structure_factor_coef Fsqd
_refine_ls_weighting_details
;
 w=1/[\s^2^(Fo^2^)+(0.1033P)^2^+3.9798P]
 where P=(Fo^2^+2Fc^2^)/3
;
_refine_ls_weighting_scheme calc
_refine_ls_wR_factor_gt 0.1627
_refine_ls_wR_factor_ref 0.1659
_reflns_Friedel_coverage 0.740
_reflns_Friedel_fraction_full 0.930
_reflns_Friedel_fraction_max 0.961
_reflns_number_gt 1414
_reflns_number_total 1526
_reflns_threshold_expression 'I > 2\s(I)'
_cod_data_source_file c8cc06593d2.cif
_cod_data_source_block Co-pydc-TPB-activated
_cod_depositor_comments 'Adding full bibliography for 7122380--7122382.cif.'
_cod_original_cell_volume 2522.37(10)
_cod_database_code 7122381
_shelxl_version_number 2013-2
_chemical_oxdiff_formula 'C H O N S Fe F'
_shelx_space_group_comment
;
The symmetry employed for this shelxl refinement is uniquely defined
by the following loop, which should always be used as a source of
symmetry information in preference to the above space-group names.
They are only intended as comments.
;
_shelx_estimated_absorpt_t_max 0.495
_shelx_estimated_absorpt_t_min 0.495
_reflns_odcompleteness_completeness 99.89
_reflns_odcompleteness_iscentric 1
_reflns_odcompleteness_theta 66.97
_olex2_refinement_description
;
1. Fixed Uiso
 At 1.2 times of:
  All C(H) groups, All O(H) groups
2. Shared sites
{C14, N2}
3. Restrained distances
 C6-C2
 1.38 with sigma of 0.02
 N1-C2
 1.32 with sigma of 0.02
4. Uiso/Uaniso restraints and constraints
Uanis(C3) \\sim Ueq, Uanis(C4) \\sim Ueq, Uanis(C5) \\sim Ueq: with sigma of
0.01 and sigma for terminal atoms of 0.02
Uanis(C14) = Uanis(N2)
5. Others
 Fixed Sof: H1(0.16667) C14(0.335) C2(0.5) H2(0.5) C6(0.5) C4(0.5) H4(0.5)
 C3(0.5) H3(0.5) C5(0.5) H5(0.5) N2(0.16667)
6.a Ternary CH refined with riding coordinates:
 O1(H1)
6.b Aromatic/amide H refined with riding coordinates:
 C14(H14), C8(H8), C2(H2), C4(H4), C3(H3), C11(H11), C9(H9), C5(H5)
;
_olex2_submission_special_instructions 'No special instructions were received'
_oxdiff_exptl_absorpt_empirical_details
;
Empirical correction (ABSPACK) includes:
- Absorption correction using spherical harmonics
- Frame scaling
- Detector area scaling
;
_oxdiff_exptl_absorpt_empirical_full_max 1.322
_oxdiff_exptl_absorpt_empirical_full_min 0.642

loop_
_space_group_symop_operation_xyz
'x, y, z'
'-y, x-y, z'
'-x+y, -x, z'
'x, y, -z+1/2'
'-y, x-y, -z+1/2'
'-x+y, -x, -z+1/2'
'y, x, -z'
'x-y, -y, -z'
'-x, -x+y, -z'
'y, x, z+1/2'
'x-y, -y, z+1/2'
'-x, -x+y, z+1/2'

loop_
_atom_site_label
_atom_site_type_symbol
_atom_site_fract_x
_atom_site_fract_y
_atom_site_fract_z
_atom_site_U_iso_or_equiv
_atom_site_adp_type
_atom_site_occupancy
_atom_site_site_symmetry_order
_atom_site_calc_flag
_atom_site_refinement_flags_posn
_atom_site_refinement_flags_adp
_atom_site_refinement_flags_occupancy
_atom_site_disorder_assembly
_atom_site_disorder_group
Co1 Co 0.18617(11) 0.52998(11) 0.7500 0.0264(5) Uani 1 2 d S T P B .
O1 O 0.3333 0.6667 0.7500 0.028(3) Uani 1 6 d S T P . .
H1 H 0.3333 0.6667 0.8206 0.033 Uiso 0.5 3 calc RS T P . .
C14 C 0.0969(6) 0.0000 0.5000 0.0280(19) Uani 0.67 2 d S T P A 3
H14 H 0.1631 0.0000 0.5000 0.034 Uiso 1 2 calc RS T P . .
C13 C 0.0970(6) 0.0970(6) 0.5000 0.027(2) Uani 1 2 d S T P . .
O3 O 0.4154(5) 0.5387(5) 0.6448(5) 0.063(2) Uani 1 1 d . . . . .
O2 O 0.2382(5) 0.4658(5) 0.6471(6) 0.069(2) Uani 1 1 d . . . . .
C8 C -0.1021(8) -0.0149(9) 0.7500 0.038(2) Uani 1 2 d S T P . .
H8 H -0.1731 -0.0258 0.7500 0.046 Uiso 1 2 calc RS T P . .
N1 N 0.0389(8) 0.3763(8) 0.7500 0.051(3) Uani 1 2 d DS T P . .
C2 C 0.0480(9) 0.2871(9) 0.746(6) 0.035(5) Uani 0.5 1 d D . . B -1
H2 H 0.1182 0.2970 0.7543 0.041 Uiso 0.5 1 calc R . . B -1
C6 C -0.0344(12) 0.1829(10) 0.7317(15) 0.037(7) Uani 0.5 1 d D . . B -1
C4 C -0.1451(19) 0.2584(19) 0.696(2) 0.083(7) Uani 0.5 1 d . U . B -1
H4 H -0.2121 0.2495 0.6752 0.100 Uiso 0.5 1 calc R . . B -1
C3 C -0.0569(17) 0.3613(16) 0.7142(15) 0.064(6) Uani 0.5 1 d . U . B -1
H3 H -0.0637 0.4226 0.7015 0.077 Uiso 0.5 1 calc R . . B -1
C7 C -0.0168(9) 0.0876(8) 0.7500 0.036(2) Uani 1 2 d S T P . .
C11 C 0.2115(6) 0.2863(6) 0.5524(6) 0.0380(17) Uani 1 1 d . . . . .
H11 H 0.1519 0.2806 0.5866 0.046 Uiso 1 1 calc R . . A .
C12 C 0.1995(7) 0.1995(7) 0.5000 0.035(2) Uani 1 2 d S T P A .
C9 C 0.3956(8) 0.3956(8) 0.5000 0.052(3) Uani 1 2 d S T P . .
H9 H 0.4618 0.4618 0.5000 0.063 Uiso 1 2 calc RS T P . .
C10 C 0.3096(6) 0.3815(7) 0.5556(6) 0.0439(19) Uani 1 1 d . . . . .
C1 C 0.3224(6) 0.4687(6) 0.6225(6) 0.0418(19) Uani 1 1 d . . . . .
C5 C -0.1311(18) 0.1720(18) 0.7087(16) 0.067(6) Uani 0.5 1 d . U . B -1
H5 H -0.1912 0.1016 0.7011 0.080 Uiso 0.5 1 calc R . . B -1
N2 N 0.0969(6) 0.0000 0.5000 0.0280(19) Uani 0.3333 2 d S T P A 4

loop_
_atom_site_aniso_label
_atom_site_aniso_U_11
_atom_site_aniso_U_22
_atom_site_aniso_U_33
_atom_site_aniso_U_23
_atom_site_aniso_U_13
_atom_site_aniso_U_12
Co1 0.0216(8) 0.0210(8) 0.0397(8) 0.000 0.000 0.0129(6)
O1 0.018(3) 0.018(3) 0.048(7) 0.000 0.000 0.0088(17)
C14 0.022(3) 0.033(5) 0.033(4) -0.005(4) -0.0024(18) 0.016(2)
C13 0.020(3) 0.020(3) 0.037(5) -0.0031(19) 0.0031(19) 0.007(4)
O3 0.034(3) 0.052(4) 0.088(5) -0.046(3) -0.004(3) 0.010(3)
O2 0.034(3) 0.053(4) 0.109(5) -0.039(4) 0.014(4) 0.014(3)
C8 0.027(5) 0.035(6) 0.056(6) 0.000 0.000 0.018(5)
N1 0.033(5) 0.026(5) 0.098(9) 0.000 0.000 0.019(4)
C2 0.019(5) 0.036(6) 0.049(13) 0.01(2) 0.02(2) 0.014(5)
C6 0.038(7) 0.028(6) 0.05(2) 0.000(6) 0.000(7) 0.017(5)
C4 0.071(11) 0.077(11) 0.123(14) 0.002(9) -0.008(9) 0.053(10)
C3 0.061(9) 0.056(9) 0.091(12) 0.003(8) -0.006(8) 0.041(8)
C7 0.038(6) 0.031(5) 0.043(5) 0.000 0.000 0.020(5)
C11 0.028(4) 0.036(4) 0.045(4) -0.008(3) 0.011(3) 0.012(3)
C12 0.028(4) 0.028(4) 0.045(6) -0.005(2) 0.005(2) 0.011(4)
C9 0.034(4) 0.034(4) 0.062(7) -0.016(3) 0.016(3) -0.002(5)
C10 0.035(4) 0.036(4) 0.053(4) -0.012(4) 0.008(4) 0.012(4)
C1 0.034(4) 0.031(4) 0.052(5) -0.005(3) 0.008(4) 0.010(3)
C5 0.056(9) 0.054(9) 0.096(12) 0.013(8) -0.004(8) 0.032(8)
N2 0.022(3) 0.033(5) 0.033(4) -0.005(4) -0.0024(18) 0.016(2)

loop_
_atom_type_symbol
_atom_type_description
_atom_type_scat_dispersion_real
_atom_type_scat_dispersion_imag
_atom_type_scat_source
C C 0.0181 0.0091 'International Tables Vol C Tables 4.2.6.8 and 6.1.1.4'
H H 0.0000 0.0000 'International Tables Vol C Tables 4.2.6.8 and 6.1.1.4'
Co Co -2.3653 3.6143 'International Tables Vol C Tables 4.2.6.8 and 6.1.1.4'
N N 0.0311 0.0180 'International Tables Vol C Tables 4.2.6.8 and 6.1.1.4'
O O 0.0492 0.0322 'International Tables Vol C Tables 4.2.6.8 and 6.1.1.4'

loop_
_geom_angle_atom_site_label_1
_geom_angle_atom_site_label_2
_geom_angle_atom_site_label_3
_geom_angle
_geom_angle_site_symmetry_1
_geom_angle_site_symmetry_3
O1 Co1 O3 94.17(19) . 3_565
O1 Co1 O3 94.17(19) . 6_566
O1 Co1 O2 89.84(17) . 4_556
O1 Co1 O2 89.85(17) . .
O1 Co1 N1 174.2(2) . .
O3 Co1 O3 91.2(5) 3_565 6_566
O3 Co1 N1 89.9(2) 3_565 .
O3 Co1 N1 89.9(2) 6_566 .
O2 Co1 O3 89.0(4) . 3_565
O2 Co1 O3 176.0(3) 4_556 3_565
O2 Co1 O3 89.0(4) 4_556 6_566
O2 Co1 O3 176.0(3) . 6_566
O2 Co1 O2 90.5(5) 4_556 .
O2 Co1 N1 86.1(2) . .
O2 Co1 N1 86.1(2) 4_556 .
Co1 O1 Co1 120.0 3_565 .
Co1 O1 Co1 120.0 . 2_665
Co1 O1 Co1 120.000(1) 3_565 2_665
Co1 O1 H1 90.0 3_565 .
Co1 O1 H1 90.0 2_665 .
Co1 O1 H1 90.0 . .
C13 C14 H14 119.9 3 .
C13 C14 H14 119.9 . .
C13 C14 C13 120.1(8) . 3
C14 C13 C14 119.9(8) 2 .
C14 C13 C12 120.1(4) 2 .
C14 C13 C12 120.1(4) . .
N2 C13 C12 120.1(4) 2 .
C1 O3 Co1 130.6(6) . 2_665
C1 O2 Co1 138.8(6) . .
C7 C8 H8 119.2 2 .
C7 C8 H8 119.2 . .
C7 C8 C7 121.7(10) . 2
C2 N1 Co1 117.3(8) . .
C2 N1 C3 113.5(19) . .
C3 N1 Co1 123.4(10) . .
N1 C2 H2 116.7 . .
N1 C2 C6 126.5(15) . .
C6 C2 H2 116.7 . .
C2 C6 C7 120.4(15) . .
C5 C6 C2 115.8(17) . .
C5 C6 C7 123.6(15) . .
C3 C4 H4 121.1 . .
C5 C4 H4 121.1 . .
C5 C4 C3 118(2) . .
N1 C3 C4 122.4(17) . .
N1 C3 H3 118.8 . .
C4 C3 H3 118.8 . .
C8 C7 C8 118.3(10) . 3
C8 C7 C6 120.5(10) 3 .
C8 C7 C6 120.2(11) . .
C12 C11 H11 119.7 . .
C12 C11 C10 120.7(7) . .
C10 C11 H11 119.7 . .
C11 C12 C13 120.8(5) 7_556 .
C11 C12 C13 120.8(5) . .
C11 C12 C11 118.5(10) 7_556 .
C10 C9 H9 121.1 7_556 .
C10 C9 H9 121.1 . .
C10 C9 C10 117.8(10) 7_556 .
C11 C10 C9 121.0(7) . .
C11 C10 C1 118.6(7) . .
C9 C10 C1 120.3(8) . .
O3 C1 C10 117.8(7) . .
O2 C1 O3 126.1(8) . .
O2 C1 C10 116.0(7) . .
C6 C5 C4 122(2) . .
C6 C5 H5 118.9 . .
C4 C5 H5 118.9 . .

loop_
_geom_bond_atom_site_label_1
_geom_bond_atom_site_label_2
_geom_bond_distance
_geom_bond_site_symmetry_2
Co1 O1 2.0395(14) .
Co1 O3 2.086(6) 6_566
Co1 O3 2.086(6) 3_565
Co1 O2 2.052(6) 4_556
Co1 O2 2.052(6) .
Co1 N1 2.159(11) .
O1 Co1 2.0394(14) 3_565
O1 Co1 2.0394(14) 2_665
O1 H1 1.0000 .
C14 H14 0.9500 .
C14 C13 1.390(6) .
C14 C13 1.390(6) 3
C13 C14 1.390(6) 2
C13 C12 1.470(13) .
C13 N2 1.390(6) 2
O3 Co1 2.086(6) 2_665
O3 C1 1.244(10) .
O2 C1 1.237(10) .
C8 H8 0.9500 .
C8 C7 1.399(15) 2
C8 C7 1.363(15) .
N1 C2 1.350(13) .
N1 C3 1.38(2) .
C2 H2 0.9500 .
C2 C6 1.380(19) .
C6 C7 1.531(16) .
C6 C5 1.35(3) .
C4 H4 0.9500 .
C4 C3 1.41(3) .
C4 C5 1.36(3) .
C3 H3 0.9500 .
C7 C8 1.399(15) 3
C11 H11 0.9500 .
C11 C12 1.384(9) .
C11 C10 1.387(11) .
C12 C11 1.384(9) 7_556
C9 H9 0.9500 .
C9 C10 1.389(9) .
C9 C10 1.389(9) 7_556
C10 C1 1.506(11) .
C5 H5 0.9500 .

loop_
_geom_torsion_atom_site_label_1
_geom_torsion_atom_site_label_2
_geom_torsion_atom_site_label_3
_geom_torsion_atom_site_label_4
_geom_torsion
_geom_torsion_site_symmetry_1
_geom_torsion_site_symmetry_4
Co1 O3 C1 O2 14.8(17) 2_665 .
Co1 O3 C1 C10 -168.2(6) 2_665 .
Co1 O2 C1 O3 -19.1(19) . .
Co1 O2 C1 C10 163.9(7) . .
Co1 N1 C2 C6 -170(5) . .
Co1 N1 C3 C4 165.8(18) . .
C14 C13 C12 C11 38.6(4) . 7_556
C14 C13 C12 C11 38.6(4) 2 .
C14 C13 C12 C11 -141.4(4) . .
C14 C13 C12 C11 -141.4(4) 2 7_556
C13 C14 C13 C14 0.000(0) 3 2
C13 C14 C13 C12 180.000(0) 3 .
C13 C14 C13 N2 0.000(0) 3 2
N1 C2 C6 C7 -167(5) . .
N1 C2 C6 C5 8(8) . .
C2 N1 C3 C4 13(4) . .
C2 C6 C7 C8 -22(4) . 3
C2 C6 C7 C8 170(4) . .
C2 C6 C5 C4 3(5) . .
C3 N1 C2 C6 -16(8) . .
C3 C4 C5 C6 -5(4) . .
C7 C8 C7 C8 0.000(1) 2 3
C7 C8 C7 C6 168.7(9) 2 .
C7 C6 C5 C4 178(2) . .
C11 C10 C1 O3 160.0(9) . .
C11 C10 C1 O2 -22.8(13) . .
C12 C11 C10 C9 5.6(13) . .
C12 C11 C10 C1 -172.8(7) . .
C9 C10 C1 O3 -18.5(13) . .
C9 C10 C1 O2 158.8(8) . .
C10 C11 C12 C13 177.2(6) . .
C10 C11 C12 C11 -2.8(6) . 7_556
C10 C9 C10 C11 -2.8(6) 7_556 .
C10 C9 C10 C1 175.6(9) 7_556 .
C5 C6 C7 C8 -5(2) . .
C5 C6 C7 C8 163.8(16) . 3
C5 C4 C3 N1 -4(4) . .
N2 C13 C12 C11 38.6(4) 2 .
N2 C13 C12 C11 -141.4(4) 2 7_556
